data_4078905
loop_
_publ_author_name
'Anti\~nolo, Antonio'
'Dorani, Kh\'edidja'
'Garc\'ia-Yuste, Santiago'
'L\'opez-Solera, Isabel'
'Otero, Antonio'
'Tercero-Morales, Mar\'ia Teresa'
'Kov\'acs, G\'abor'
'Ujaque, Gregori'
'Lled\'os, Agust\'i'

_publ_section_title
;
 Experimental and Theoretical Studies of the Hydrogenation of
 \a,\b-Unsaturated Acids by an 18eHydride Carbonylniobocene Complex
;
_journal_issue 14
_journal_name_full Organometallics
_journal_page_first 5177
_journal_paper_doi 10.1021/om300510m
_journal_volume 31
_journal_year 2012
_chemical_formula_moiety 'C17 H27 Nb O Si2'
_chemical_formula_sum 'C17 H27 Nb O Si2'
_chemical_formula_weight 396.48
_chemical_name_systematic
;
 ?
;
_space_group_IT_number 14
_symmetry_cell_setting monoclinic
_symmetry_space_group_name_Hall '-P 2yn'
_symmetry_space_group_name_H-M 'P 1 21/n 1'
_atom_sites_solution_hydrogens geom
_atom_sites_solution_primary direct
_atom_sites_solution_secondary difmap
_audit_creation_method SHELXL-97
_cell_angle_alpha 90.00
_cell_angle_beta 97.575(3)
_cell_angle_gamma 90.00
_cell_formula_units_Z 4
_cell_length_a 12.1324(12)
_cell_length_b 12.8187(15)
_cell_length_c 12.7936(15)
_cell_measurement_reflns_used 3478
_cell_measurement_temperature 200(2)
_cell_measurement_theta_max 23.302
_cell_measurement_theta_min 2.174
_cell_volume 1972.3(4)
_computing_cell_refinement 'Bruker SAINT'
_computing_data_collection 'Bruker APEX'
_computing_data_reduction 'Bruker SAINT'
_computing_molecular_graphics 'Bruker SHELXTL'
_computing_publication_material 'Bruker SHELXTL'
_computing_structure_refinement 'SHELXL-97 (Sheldrick, 1997)'
_computing_structure_solution 'SHELXS-97 (Sheldrick, 1990)'
_diffrn_ambient_temperature 200(2)
_diffrn_measured_fraction_theta_full 1.000
_diffrn_measured_fraction_theta_max 1.000
_diffrn_measurement_device_type 'CCD area detector'
_diffrn_measurement_method 'omega scan'
_diffrn_radiation_monochromator graphite
_diffrn_radiation_source 'fine-focus sealed tube'
_diffrn_radiation_type MoK\a
_diffrn_radiation_wavelength 0.71073
_diffrn_reflns_av_R_equivalents 0.0886
_diffrn_reflns_av_sigmaI/netI 0.0698
_diffrn_reflns_limit_h_max 14
_diffrn_reflns_limit_h_min -14
_diffrn_reflns_limit_k_max 15
_diffrn_reflns_limit_k_min -15
_diffrn_reflns_limit_l_max 15
_diffrn_reflns_limit_l_min -15
_diffrn_reflns_number 12410
_diffrn_reflns_theta_full 25.00
_diffrn_reflns_theta_max 25.00
_diffrn_reflns_theta_min 2.17
_exptl_absorpt_coefficient_mu 0.729
_exptl_absorpt_correction_T_max 1.000
_exptl_absorpt_correction_T_min 0.445
_exptl_absorpt_correction_type multi-scan
_exptl_absorpt_process_details SADABS
_exptl_crystal_colour Purple
_exptl_crystal_density_diffrn 1.335
_exptl_crystal_density_method 'not measured'
_exptl_crystal_description Prismatic
_exptl_crystal_F_000 824
_exptl_crystal_size_max 0.28
_exptl_crystal_size_mid 0.22
_exptl_crystal_size_min 0.17
_refine_diff_density_max 0.361
_refine_diff_density_min -1.059
_refine_diff_density_rms 0.086
_refine_ls_extinction_method none
_refine_ls_goodness_of_fit_ref 0.961
_refine_ls_hydrogen_treatment constr
_refine_ls_matrix_type full
_refine_ls_number_parameters 200
_refine_ls_number_reflns 3472
_refine_ls_number_restraints 0
_refine_ls_restrained_S_all 0.961
_refine_ls_R_factor_all 0.0483
_refine_ls_R_factor_gt 0.0365
_refine_ls_shift/su_max 0.001
_refine_ls_shift/su_mean 0.000
_refine_ls_structure_factor_coef Fsqd
_refine_ls_weighting_details 'calc w=1/[\s^2^(Fo^2^)+(0.0372P)^2^+0.0000P] where P=(Fo^2^+2Fc^2^)/3'
_refine_ls_weighting_scheme calc
_refine_ls_wR_factor_gt 0.0871
_refine_ls_wR_factor_ref 0.0916
_reflns_number_gt 2629
_reflns_number_total 3472
_reflns_threshold_expression >2sigma(I)
_cod_data_source_file om300510m_si_002.cif
_cod_data_source_block 1
_cod_depositor_comments
;
The following automatic conversions were performed:

'_symmetry_cell_setting' value 'Monoclinic' changed to 'monoclinic'
according to /home/saulius/struct/CIF-dictionaries/cif_core.dic
dictionary named 'cif_core.dic' version 2.4.2 from
2011-04-26.

'_exptl_absorpt_correction_type' value 'MULTI-SCAN'
changed to 'multi-scan' according to
/home/saulius/struct/CIF-dictionaries/cif_core.dic dictionary named
'cif_core.dic' version 2.4.2 from 2011-04-26.

Automatic conversion script
Id: cif_fix_values 1891 2012-01-12 08:04:46Z andrius 
;
_cod_original_sg_symbol_H-M P2(1)/n
_cod_database_code 4078905

loop_
_symmetry_equiv_pos_as_xyz
'x, y, z'
'-x+1/2, y+1/2, -z+1/2'
'-x, -y, -z'
'x-1/2, -y-1/2, z-1/2'

loop_
_atom_site_label
_atom_site_type_symbol
_atom_site_fract_x
_atom_site_fract_y
_atom_site_fract_z
_atom_site_U_iso_or_equiv
_atom_site_adp_type
_atom_site_occupancy
_atom_site_symmetry_multiplicity
_atom_site_calc_flag
_atom_site_refinement_flags
H1 H 0.217(2) -0.013(3) 0.211(2) 0.054(10) Uiso 1 1 d .
Nb1 Nb 0.25795(2) 0.08346(2) 0.29586(2) 0.03285(13) Uani 1 1 d .
O1 O 0.3874(3) -0.0908(2) 0.4444(3) 0.0723(9) Uani 1 1 d .
Si1 Si 0.21654(8) 0.12572(8) 0.58139(8) 0.0432(3) Uani 1 1 d .
Si2 Si 0.28580(9) 0.10566(8) 0.00776(9) 0.0465(3) Uani 1 1 d .
C1 C 0.1579(3) 0.1101(3) 0.4405(3) 0.0392(8) Uani 1 1 d .
C2 C 0.1305(3) 0.1893(3) 0.3651(3) 0.0545(10) Uani 1 1 d .
H2 H 0.1478 0.2595 0.3755 0.065 Uiso 1 1 calc R
C3 C 0.0724(3) 0.1463(4) 0.2704(3) 0.0585(11) Uani 1 1 d .
H3 H 0.0452 0.1830 0.2097 0.070 Uiso 1 1 calc R
C4 C 0.0643(3) 0.0402(4) 0.2860(3) 0.0638(12) Uani 1 1 d .
H4 H 0.0300 -0.0073 0.2373 0.077 Uiso 1 1 calc R
C5 C 0.1157(3) 0.0164(3) 0.3867(3) 0.0507(10) Uani 1 1 d .
H5 H 0.1221 -0.0503 0.4153 0.061 Uiso 1 1 calc R
C6 C 0.2339(3) -0.0050(3) 0.6439(3) 0.0732(13) Uani 1 1 d .
H6A H 0.2905 -0.0430 0.6141 0.110 Uiso 1 1 calc R
H6B H 0.1649 -0.0425 0.6314 0.110 Uiso 1 1 calc R
H6C H 0.2553 0.0028 0.7184 0.110 Uiso 1 1 calc R
C7 C 0.1159(3) 0.2024(3) 0.6484(3) 0.0521(10) Uani 1 1 d .
H7A H 0.1475 0.2163 0.7198 0.078 Uiso 1 1 calc R
H7B H 0.0484 0.1632 0.6481 0.078 Uiso 1 1 calc R
H7C H 0.1000 0.2671 0.6118 0.078 Uiso 1 1 calc R
C8 C 0.3508(3) 0.1976(3) 0.5942(3) 0.0705(13) Uani 1 1 d .
H8A H 0.4066 0.1545 0.5695 0.106 Uiso 1 1 calc R
H8B H 0.3731 0.2153 0.6668 0.106 Uiso 1 1 calc R
H8C H 0.3420 0.2603 0.5528 0.106 Uiso 1 1 calc R
C9 C 0.3417(3) 0.1365(3) 0.1461(3) 0.0395(8) Uani 1 1 d .
C10 C 0.4228(3) 0.0824(3) 0.2181(3) 0.0515(10) Uani 1 1 d .
H10 H 0.4546 0.0185 0.2051 0.062 Uiso 1 1 calc R
C11 C 0.4468(3) 0.1411(3) 0.3117(3) 0.0558(11) Uani 1 1 d .
H11 H 0.4976 0.1229 0.3697 0.067 Uiso 1 1 calc R
C16 C 0.3190(5) -0.0334(3) -0.0189(4) 0.0930(17) Uani 1 1 d .
H16A H 0.3979 -0.0439 -0.0048 0.140 Uiso 1 1 calc R
H16B H 0.2938 -0.0495 -0.0914 0.140 Uiso 1 1 calc R
H16C H 0.2824 -0.0781 0.0258 0.140 Uiso 1 1 calc R
C12 C 0.3821(4) 0.2305(3) 0.3025(3) 0.0609(11) Uani 1 1 d .
H12 H 0.3799 0.2820 0.3534 0.073 Uiso 1 1 calc R
C13 C 0.3205(3) 0.2285(3) 0.2016(3) 0.0492(10) Uani 1 1 d .
H13 H 0.2718 0.2809 0.1746 0.059 Uiso 1 1 calc R
C14 C 0.1353(3) 0.1284(4) -0.0189(3) 0.0751(13) Uani 1 1 d .
H14A H 0.0976 0.0826 0.0239 0.113 Uiso 1 1 calc R
H14B H 0.1101 0.1151 -0.0920 0.113 Uiso 1 1 calc R
H14C H 0.1194 0.1995 -0.0026 0.113 Uiso 1 1 calc R
C15 C 0.3581(4) 0.1919(4) -0.0788(3) 0.0815(15) Uani 1 1 d .
H15A H 0.3454 0.2635 -0.0621 0.122 Uiso 1 1 calc R
H15B H 0.3297 0.1789 -0.1513 0.122 Uiso 1 1 calc R
H15C H 0.4364 0.1777 -0.0676 0.122 Uiso 1 1 calc R
C17 C 0.3407(3) -0.0286(3) 0.3890(3) 0.0480(9) Uani 1 1 d .

loop_
_atom_site_aniso_label
_atom_site_aniso_U_11
_atom_site_aniso_U_22
_atom_site_aniso_U_33
_atom_site_aniso_U_23
_atom_site_aniso_U_13
_atom_site_aniso_U_12
Nb1 0.02905(19) 0.03452(19) 0.0348(2) 0.00082(14) 0.00354(13) -0.00065(13)
O1 0.074(2) 0.0629(18) 0.077(2) 0.0185(16) -0.0001(16) 0.0247(15)
Si1 0.0346(6) 0.0561(6) 0.0400(6) -0.0049(5) 0.0088(4) -0.0016(5)
Si2 0.0602(7) 0.0426(6) 0.0362(6) 0.0018(5) 0.0048(5) -0.0031(5)
C1 0.0284(18) 0.050(2) 0.040(2) -0.0009(17) 0.0081(15) 0.0023(15)
C2 0.045(2) 0.059(2) 0.060(3) -0.005(2) 0.0089(19) 0.0200(19)
C3 0.035(2) 0.094(3) 0.045(3) 0.009(2) 0.0013(17) 0.029(2)
C4 0.034(2) 0.101(4) 0.055(3) -0.014(3) 0.0001(19) -0.012(2)
C5 0.038(2) 0.063(3) 0.051(3) -0.006(2) 0.0074(18) -0.0153(18)
C6 0.084(3) 0.082(3) 0.056(3) 0.011(2) 0.016(2) 0.025(3)
C7 0.048(2) 0.057(2) 0.054(3) -0.005(2) 0.0156(18) -0.0031(18)
C8 0.044(2) 0.114(4) 0.054(3) -0.023(3) 0.0084(19) -0.018(2)
C9 0.039(2) 0.043(2) 0.038(2) 0.0057(17) 0.0098(15) -0.0003(16)
C10 0.038(2) 0.070(3) 0.050(3) 0.011(2) 0.0200(18) 0.0076(18)
C11 0.039(2) 0.088(3) 0.039(2) 0.010(2) 0.0009(17) -0.018(2)
C16 0.155(5) 0.057(3) 0.066(3) -0.015(3) 0.013(3) 0.021(3)
C12 0.069(3) 0.065(3) 0.050(3) -0.007(2) 0.016(2) -0.035(2)
C13 0.059(3) 0.039(2) 0.050(3) 0.0046(18) 0.0122(19) -0.0125(18)
C14 0.067(3) 0.100(3) 0.054(3) 0.000(3) -0.008(2) -0.001(3)
C15 0.101(4) 0.099(4) 0.045(3) 0.014(3) 0.008(2) -0.023(3)
C17 0.044(2) 0.048(2) 0.052(2) -0.0001(19) 0.0067(18) 0.0035(18)

loop_
_atom_type_symbol
_atom_type_description
_atom_type_scat_dispersion_real
_atom_type_scat_dispersion_imag
_atom_type_scat_source
C C 0.0033 0.0016 'International Tables Vol C Tables 4.2.6.8 and 6.1.1.4'
H H 0.0000 0.0000 'International Tables Vol C Tables 4.2.6.8 and 6.1.1.4'
O O 0.0106 0.0060 'International Tables Vol C Tables 4.2.6.8 and 6.1.1.4'
Si Si 0.0817 0.0704 'International Tables Vol C Tables 4.2.6.8 and 6.1.1.4'
Nb Nb -2.0727 0.6215 'International Tables Vol C Tables 4.2.6.8 and 6.1.1.4'

loop_
_geom_angle_atom_site_label_1
_geom_angle_atom_site_label_2
_geom_angle_atom_site_label_3
_geom_angle
C17 Nb1 C2 119.30(15)
C17 Nb1 C10 82.11(14)
C2 Nb1 C10 144.43(14)
C17 Nb1 C5 78.00(14)
C2 Nb1 C5 57.21(15)
C10 Nb1 C5 157.40(13)
C17 Nb1 C1 84.75(14)
C2 Nb1 C1 34.99(12)
C10 Nb1 C1 152.24(13)
C5 Nb1 C1 35.54(11)
C17 Nb1 C3 134.66(15)
C2 Nb1 C3 35.45(13)
C10 Nb1 C3 142.14(14)
C5 Nb1 C3 56.66(14)
C1 Nb1 C3 58.90(13)
C17 Nb1 C9 116.16(13)
C2 Nb1 C9 121.11(13)
C10 Nb1 C9 35.30(11)
C5 Nb1 C9 156.15(12)
C1 Nb1 C9 154.69(12)
C3 Nb1 C9 106.87(13)
C17 Nb1 C11 77.08(14)
C2 Nb1 C11 117.82(15)
C10 Nb1 C11 34.66(13)
C5 Nb1 C11 145.47(13)
C1 Nb1 C11 118.26(13)
C3 Nb1 C11 142.01(17)
C9 Nb1 C11 58.29(12)
C17 Nb1 C13 132.53(14)
C2 Nb1 C13 90.56(14)
C10 Nb1 C13 56.41(13)
C5 Nb1 C13 146.10(14)
C1 Nb1 C13 120.72(12)
C3 Nb1 C13 91.44(15)
C9 Nb1 C13 34.52(11)
C11 Nb1 C13 55.84(13)
C17 Nb1 C4 105.68(15)
C2 Nb1 C4 57.17(14)
C10 Nb1 C4 149.15(15)
C5 Nb1 C4 33.87(12)
C1 Nb1 C4 58.37(13)
C3 Nb1 C4 33.59(14)
C9 Nb1 C4 122.79(13)
C11 Nb1 C4 174.95(15)
C13 Nb1 C4 121.73(15)
C17 Nb1 C12 105.85(15)
C2 Nb1 C12 88.52(16)
C10 Nb1 C12 57.02(14)
C5 Nb1 C12 139.54(14)
C1 Nb1 C12 104.02(13)
C3 Nb1 C12 108.47(16)
C9 Nb1 C12 58.24(13)
C11 Nb1 C12 33.56(13)
C13 Nb1 C12 34.00(12)
C4 Nb1 C12 141.80(16)
C6 Si1 C1 109.11(18)
C6 Si1 C8 111.2(2)
C1 Si1 C8 110.93(18)
C6 Si1 C7 108.80(18)
C1 Si1 C7 108.23(16)
C8 Si1 C7 108.52(19)
C14 Si2 C9 111.92(19)
C14 Si2 C15 109.2(2)
C9 Si2 C15 107.43(18)
C14 Si2 C16 110.5(2)
C9 Si2 C16 108.51(19)
C15 Si2 C16 109.1(2)
C2 C1 C5 103.6(3)
C2 C1 Si1 127.7(3)
C5 C1 Si1 128.2(3)
C2 C1 Nb1 70.6(2)
C5 C1 Nb1 72.1(2)
Si1 C1 Nb1 127.11(16)
C1 C2 C3 110.4(3)
C1 C2 Nb1 74.4(2)
C3 C2 Nb1 74.4(2)
C4 C3 C2 107.1(3)
C4 C3 Nb1 74.3(2)
C2 C3 Nb1 70.20(19)
C3 C4 C5 108.6(4)
C3 C4 Nb1 72.1(2)
C5 C4 Nb1 71.6(2)
C4 C5 C1 110.3(4)
C4 C5 Nb1 74.5(2)
C1 C5 Nb1 72.32(19)
C13 C9 C10 103.6(3)
C13 C9 Si2 126.1(3)
C10 C9 Si2 130.1(3)
C13 C9 Nb1 73.1(2)
C10 C9 Nb1 71.0(2)
Si2 C9 Nb1 124.48(17)
C11 C10 C9 109.5(3)
C11 C10 Nb1 74.3(2)
C9 C10 Nb1 73.7(2)
C12 C11 C10 108.5(3)
C12 C11 Nb1 73.9(2)
C10 C11 Nb1 71.0(2)
C11 C12 C13 106.9(4)
C11 C12 Nb1 72.6(2)
C13 C12 Nb1 72.4(2)
C12 C13 C9 111.5(4)
C12 C13 Nb1 73.6(2)
C9 C13 Nb1 72.36(19)
O1 C17 Nb1 178.2(3)

loop_
_geom_bond_atom_site_label_1
_geom_bond_atom_site_label_2
_geom_bond_distance
Nb1 C17 2.043(4)
Nb1 C2 2.318(4)
Nb1 C10 2.348(4)
Nb1 C5 2.365(4)
Nb1 C1 2.368(4)
Nb1 C3 2.373(3)
Nb1 C9 2.383(3)
Nb1 C11 2.391(3)
Nb1 C13 2.393(3)
Nb1 C4 2.402(4)
Nb1 C12 2.407(4)
O1 C17 1.163(4)
Si1 C6 1.857(4)
Si1 C1 1.859(4)
Si1 C8 1.860(4)
Si1 C7 1.861(4)
Si2 C14 1.836(4)
Si2 C9 1.853(4)
Si2 C15 1.864(4)
Si2 C16 1.869(4)
C1 C2 1.409(5)
C1 C5 1.444(5)
C2 C3 1.429(5)
C3 C4 1.380(6)
C4 C5 1.389(5)
C9 C13 1.417(5)
C9 C10 1.435(5)
C10 C11 1.412(5)
C11 C12 1.385(5)
C12 C13 1.403(5)
